data_2219909
loop_
_publ_author_name
'Wang, De-Cai'
'Huang, Xin-Ming'
'Liu, Yan-Ping'
'Tang, Chun-Lei'

_publ_section_title
;Ethyl
 1-cyclopropyl-6,7-difluoro-8-methoxy-4-oxo-1,4-dihydroquinoline-3-carboxylate
;
_journal_coeditor_code IS2351
_journal_issue 11
_journal_name_full 'Acta Crystallographica Section E'
_journal_page_first o2214
_journal_paper_doi 10.1107/S1600536808034715
_journal_volume 64
_journal_year 2008
_chemical_formula_iupac 'C16 H15 F2 N O4'
_chemical_formula_moiety 'C16 H15 F2 N O4'
_chemical_formula_sum 'C16 H15 F2 N O4'
_chemical_formula_weight 323.29
_chemical_name_systematic
;
Ethyl
1-cyclopropyl-6,7-difluoro-8-methoxy-4-oxo-1,4-dihydroquinoline-3-carboxylate
;
_space_group_IT_number 15
_symmetry_cell_setting monoclinic
_symmetry_space_group_name_Hall '-C 2yc'
_symmetry_space_group_name_H-M 'C 1 2/c 1'
_atom_sites_solution_hydrogens geom
_atom_sites_solution_primary direct
_atom_sites_solution_secondary difmap
_audit_creation_method SHELXL-97
_cell_angle_alpha 90.00
_cell_angle_beta 123.71(3)
_cell_angle_gamma 90.00
_cell_formula_units_Z 8
_cell_length_a 16.395(3)
_cell_length_b 17.732(4)
_cell_length_c 12.199(2)
_cell_measurement_reflns_used 25
_cell_measurement_temperature 293(2)
_cell_measurement_theta_max 12
_cell_measurement_theta_min 9
_cell_volume 2950.1(14)
_computing_cell_refinement 'CAD-4 Software (Enraf--Nonius, 1989)'
_computing_data_collection 'CAD-4 Software (Enraf--Nonius, 1989)'
_computing_data_reduction 'XCAD4 (Harms & Wocadlo, 1995)'
_computing_molecular_graphics 'SHELXTL (Sheldrick, 2008)'
_computing_publication_material 'PLATON (Spek, 2003)'
_computing_structure_refinement 'SHELXL97 (Sheldrick, 2008)'
_computing_structure_solution 'SHELXS97 (Sheldrick, 2008)'
_diffrn_ambient_temperature 293(2)
_diffrn_measured_fraction_theta_full 0.997
_diffrn_measured_fraction_theta_max 0.997
_diffrn_measurement_device_type 'Enraf--Nonius CAD-4'
_diffrn_measurement_method \w/2\q
_diffrn_radiation_monochromator graphite
_diffrn_radiation_source 'fine-focus sealed tube'
_diffrn_radiation_type MoK\a
_diffrn_radiation_wavelength 0.71073
_diffrn_reflns_av_R_equivalents 0.0683
_diffrn_reflns_av_sigmaI/netI 0.0345
_diffrn_reflns_limit_h_max 19
_diffrn_reflns_limit_h_min -2
_diffrn_reflns_limit_k_max 21
_diffrn_reflns_limit_k_min 0
_diffrn_reflns_limit_l_max 12
_diffrn_reflns_limit_l_min -14
_diffrn_reflns_number 2760
_diffrn_reflns_theta_full 25.20
_diffrn_reflns_theta_max 25.20
_diffrn_reflns_theta_min 1.88
_diffrn_standards_decay_% 0
_diffrn_standards_interval_count 200
_diffrn_standards_interval_time 2h
_diffrn_standards_number 3
_exptl_absorpt_coefficient_mu 0.121
_exptl_absorpt_correction_T_max 0.9940
_exptl_absorpt_correction_T_min 0.9880
_exptl_absorpt_correction_type psi-scan
_exptl_absorpt_process_details '(North <i>et al.</i>, 1968)'
_exptl_crystal_colour colorless
_exptl_crystal_density_diffrn 1.456
_exptl_crystal_density_method 'not measured'
_exptl_crystal_description block
_exptl_crystal_F_000 1344
_exptl_crystal_size_max 0.10
_exptl_crystal_size_mid 0.10
_exptl_crystal_size_min 0.05
_refine_diff_density_max 0.209
_refine_diff_density_min -0.188
_refine_ls_extinction_coef 0.0026(5)
_refine_ls_extinction_method 'SHELXL97 (Sheldrick, 2008)'
_refine_ls_goodness_of_fit_ref 1.044
_refine_ls_hydrogen_treatment constr
_refine_ls_matrix_type full
_refine_ls_number_parameters 208
_refine_ls_number_reflns 2663
_refine_ls_number_restraints 0
_refine_ls_restrained_S_all 1.044
_refine_ls_R_factor_all 0.1069
_refine_ls_R_factor_gt 0.0608
_refine_ls_shift/su_max 0.000
_refine_ls_shift/su_mean 0.000
_refine_ls_structure_factor_coef Fsqd
_refine_ls_weighting_details 'calc w=1/[\s^2^(Fo^2^)+(0.06P)^2^+5P] where P=(Fo^2^+2Fc^2^)/3'
_refine_ls_weighting_scheme calc
_refine_ls_wR_factor_gt 0.1423
_refine_ls_wR_factor_ref 0.1752
_reflns_number_gt 1580
_reflns_number_total 2663
_reflns_threshold_expression I>2\s(I)
_cod_data_source_file is2351.cif
_cod_data_source_block I
_cod_depositor_comments
;
The following automatic conversions were performed:
'_symmetry_cell_setting' value 'Monoclinic' changed to 'monoclinic'
according to '/home/saulius/struct/CIF-dictionaries/cif_core.dic'
dictionary named 'cif_core.dic' version 2.4.1 from 2010-06-29.

Automatic conversion script
Id: cif_fix_enum 1527 2010-12-29 10:47:43Z saulius 

The following automatic conversions were performed:

'_symmetry_cell_setting' value 'Monoclinic' changed to 'monoclinic'
according to /home/saulius/struct/CIF-dictionaries/cif_core.dic
dictionary named 'cif_core.dic' version 2.4.1 from 2010-06-29.

Automatic conversion script
Id: cif_fix_values 1715 2011-07-08 13:25:40Z adriana 
;
_cod_original_sg_symbol_H-M 'C 2/c'
_cod_database_code 2219909
_cod_database_fobs_code 2219909

loop_
_symmetry_equiv_pos_as_xyz
'x, y, z'
'-x, y, -z+1/2'
'x+1/2, y+1/2, z'
'-x+1/2, y+1/2, -z+1/2'
'-x, -y, -z'
'x, -y, z+1/2'
'-x+1/2, -y+1/2, -z'
'x+1/2, -y+1/2, z+1/2'

loop_
_atom_site_type_symbol
_atom_site_label
_atom_site_fract_x
_atom_site_fract_y
_atom_site_fract_z
_atom_site_U_iso_or_equiv
_atom_site_adp_type
_atom_site_calc_flag
_atom_site_refinement_flags
_atom_site_occupancy
N N 0.1306(2) 0.28705(16) -0.2762(2) 0.0512(7) Uani d . 1
O O1 0.1226(2) 0.17328(16) -0.4536(2) 0.0752(8) Uani d . 1
F F1 0.1209(2) -0.01688(12) -0.1874(3) 0.1108(10) Uani d . 1
C C1 0.0365(4) 0.1548(3) -0.5789(4) 0.1079(18) Uani d . 1
H H1A -0.0094 0.1957 -0.6088 0.162 Uiso calc R 1
H H1B 0.0072 0.1100 -0.5709 0.162 Uiso calc R 1
H H1C 0.0539 0.1462 -0.6412 0.162 Uiso calc R 1
O O2 0.1328(2) 0.21459(14) 0.0430(2) 0.0736(8) Uani d . 1
F F2 0.1196(2) 0.02669(13) -0.3966(3) 0.0991(9) Uani d . 1
C C2 0.1223(2) 0.1543(2) -0.3446(3) 0.0550(9) Uani d . 1
O O3 0.1010(3) 0.44539(16) -0.0591(3) 0.0988(11) Uani d . 1
C C3 0.1211(3) 0.0799(2) -0.3166(4) 0.0664(10) Uani d . 1
O O4 0.11605(19) 0.36229(14) 0.0869(2) 0.0666(7) Uani d . 1
C C4 0.1229(3) 0.0575(2) -0.2074(4) 0.0689(10) Uani d . 1
C C5 0.1266(3) 0.1091(2) -0.1231(4) 0.0604(9) Uani d . 1
H H5A 0.1274 0.0935 -0.0497 0.073 Uiso calc R 1
C C6 0.1292(2) 0.18552(18) -0.1466(3) 0.0462(8) Uani d . 1
C C7 0.1284(2) 0.20942(18) -0.2564(3) 0.0447(8) Uani d . 1
C C8 0.1282(2) 0.23918(19) -0.0548(3) 0.0466(8) Uani d . 1
C C9 0.1211(2) 0.31671(18) -0.0906(3) 0.0450(8) Uani d . 1
C C10 0.1234(2) 0.33541(19) -0.1976(3) 0.0520(8) Uani d . 1
H H10A 0.1196 0.3864 -0.2176 0.062 Uiso calc R 1
C C11 0.1438(3) 0.3184(2) -0.3768(3) 0.0650(11) Uani d . 1
H H11A 0.0854 0.3183 -0.4672 0.078 Uiso calc R 1
C C12 0.2375(3) 0.3084(2) -0.3630(4) 0.0737(11) Uani d . 1
H H12A 0.2362 0.3011 -0.4428 0.088 Uiso calc R 1
H H12B 0.2885 0.2807 -0.2869 0.088 Uiso calc R 1
C C13 0.2109(3) 0.3841(2) -0.3402(4) 0.0821(13) Uani d . 1
H H13A 0.1928 0.4227 -0.4063 0.098 Uiso calc R 1
H H13B 0.2452 0.4024 -0.2502 0.098 Uiso calc R 1
C C14 0.1107(3) 0.3813(2) -0.0227(3) 0.0551(9) Uani d . 1
C C15 0.1052(3) 0.4226(2) 0.1578(4) 0.0711(11) Uani d . 1
H H15A 0.0395 0.4435 0.1050 0.085 Uiso calc R 1
H H15B 0.1517 0.4626 0.1770 0.085 Uiso calc R 1
C C16 0.1232(4) 0.3914(3) 0.2797(4) 0.0988(16) Uani d . 1
H H16A 0.1172 0.4306 0.3291 0.148 Uiso calc R 1
H H16B 0.1882 0.3706 0.3308 0.148 Uiso calc R 1
H H16C 0.0762 0.3524 0.2595 0.148 Uiso calc R 1

loop_
_atom_site_aniso_label
_atom_site_aniso_U_11
_atom_site_aniso_U_22
_atom_site_aniso_U_33
_atom_site_aniso_U_12
_atom_site_aniso_U_13
_atom_site_aniso_U_23
N 0.0654(18) 0.0554(18) 0.0445(15) 0.0109(13) 0.0378(14) 0.0036(13)
O1 0.097(2) 0.087(2) 0.0541(15) -0.0087(15) 0.0494(15) -0.0196(13)
F1 0.182(3) 0.0485(14) 0.160(3) -0.0203(15) 0.131(2) -0.0184(15)
C1 0.110(4) 0.158(5) 0.060(3) 0.008(3) 0.049(3) -0.025(3)
O2 0.122(2) 0.0632(16) 0.0624(16) -0.0063(15) 0.0677(17) -0.0018(13)
F2 0.144(2) 0.0714(16) 0.119(2) -0.0169(15) 0.0963(19) -0.0394(14)
C2 0.051(2) 0.070(3) 0.0504(19) 0.0013(17) 0.0323(16) -0.0102(17)
O3 0.189(3) 0.0569(18) 0.101(2) 0.0292(19) 0.112(2) 0.0115(16)
C3 0.076(3) 0.061(2) 0.075(2) -0.0102(19) 0.050(2) -0.029(2)
O4 0.105(2) 0.0581(15) 0.0640(15) 0.0071(13) 0.0637(15) -0.0046(12)
C4 0.083(3) 0.048(2) 0.097(3) -0.0039(19) 0.063(2) -0.003(2)
C5 0.072(2) 0.054(2) 0.073(2) -0.0034(18) 0.052(2) -0.0022(19)
C6 0.0426(17) 0.053(2) 0.0471(17) -0.0039(15) 0.0275(15) -0.0054(15)
C7 0.0370(16) 0.055(2) 0.0448(17) 0.0004(14) 0.0242(14) -0.0072(14)
C8 0.0433(17) 0.059(2) 0.0429(17) -0.0052(15) 0.0273(14) -0.0085(15)
C9 0.0409(17) 0.058(2) 0.0382(15) 0.0037(14) 0.0234(13) -0.0034(15)
C10 0.063(2) 0.052(2) 0.0487(18) 0.0101(16) 0.0359(17) -0.0017(16)
C11 0.100(3) 0.066(2) 0.0420(18) 0.020(2) 0.047(2) 0.0113(17)
C12 0.106(3) 0.072(3) 0.079(3) 0.010(2) 0.074(3) 0.006(2)
C13 0.143(4) 0.060(3) 0.084(3) 0.005(3) 0.089(3) 0.009(2)
C14 0.072(2) 0.057(2) 0.0516(19) 0.0087(18) 0.0432(18) 0.0020(17)
C15 0.107(3) 0.064(2) 0.071(2) 0.012(2) 0.068(2) -0.0086(19)
C16 0.145(4) 0.099(4) 0.092(3) 0.014(3) 0.091(3) -0.011(3)

loop_
_atom_type_symbol
_atom_type_description
_atom_type_scat_dispersion_real
_atom_type_scat_dispersion_imag
_atom_type_scat_source
C C 0.0033 0.0016 'International Tables Vol C Tables 4.2.6.8 and 6.1.1.4'
H H 0.0000 0.0000 'International Tables Vol C Tables 4.2.6.8 and 6.1.1.4'
N N 0.0061 0.0033 'International Tables Vol C Tables 4.2.6.8 and 6.1.1.4'
O O 0.0106 0.0060 'International Tables Vol C Tables 4.2.6.8 and 6.1.1.4'
F F 0.0171 0.0103 'International Tables Vol C Tables 4.2.6.8 and 6.1.1.4'

loop_
_geom_angle_atom_site_label_1
_geom_angle_atom_site_label_2
_geom_angle_atom_site_label_3
_geom_angle
C10 N C7 119.0(3)
C10 N C11 117.9(3)
C7 N C11 123.1(3)
C2 O1 C1 116.6(3)
O1 C1 H1A 109.5
O1 C1 H1B 109.5
H1A C1 H1B 109.5
O1 C1 H1C 109.5
H1A C1 H1C 109.5
H1B C1 H1C 109.5
C3 C2 O1 119.2(3)
C3 C2 C7 118.8(3)
O1 C2 C7 122.0(3)
F2 C3 C2 119.5(3)
F2 C3 C4 118.7(4)
C2 C3 C4 121.8(3)
C14 O4 C15 116.7(3)
F1 C4 C5 121.3(4)
F1 C4 C3 118.1(4)
C5 C4 C3 120.6(4)
C4 C5 C6 119.7(3)
C4 C5 H5A 120.1
C6 C5 H5A 120.1
C5 C6 C7 120.5(3)
C5 C6 C8 117.2(3)
C7 C6 C8 122.2(3)
C6 C7 N 118.4(3)
C6 C7 C2 118.6(3)
N C7 C2 123.0(3)
O2 C8 C9 126.0(3)
O2 C8 C6 119.1(3)
C9 C8 C6 115.0(3)
C10 C9 C8 119.0(3)
C10 C9 C14 114.9(3)
C8 C9 C14 126.2(3)
N C10 C9 126.0(3)
N C10 H10A 117.0
C9 C10 H10A 117.0
C12 C11 N 119.4(3)
C12 C11 C13 60.4(3)
N C11 C13 118.2(3)
C12 C11 H11A 115.8
N C11 H11A 115.8
C13 C11 H11A 115.8
C11 C12 C13 60.8(3)
C11 C12 H12A 117.7
C13 C12 H12A 117.7
C11 C12 H12B 117.7
C13 C12 H12B 117.7
H12A C12 H12B 114.8
C12 C13 C11 58.8(3)
C12 C13 H13A 117.9
C11 C13 H13A 117.9
C12 C13 H13B 117.9
C11 C13 H13B 117.9
H13A C13 H13B 115.0
O3 C14 O4 122.2(3)
O3 C14 C9 124.0(3)
O4 C14 C9 113.7(3)
O4 C15 C16 107.8(3)
O4 C15 H15A 110.1
C16 C15 H15A 110.1
O4 C15 H15B 110.1
C16 C15 H15B 110.1
H15A C15 H15B 108.5
C15 C16 H16A 109.5
C15 C16 H16B 109.5
H16A C16 H16B 109.5
C15 C16 H16C 109.5
H16A C16 H16C 109.5
H16B C16 H16C 109.5

loop_
_geom_bond_atom_site_label_1
_geom_bond_atom_site_label_2
_geom_bond_distance
N C10 1.340(4)
N C7 1.402(4)
N C11 1.468(4)
O1 C2 1.373(4)
O1 C1 1.429(5)
F1 C4 1.345(4)
C1 H1A 0.9600
C1 H1B 0.9600
C1 H1C 0.9600
O2 C8 1.233(4)
F2 C3 1.348(4)
C2 C3 1.365(5)
C2 C7 1.416(4)
O3 C14 1.198(4)
C3 C4 1.374(5)
O4 C14 1.333(4)
O4 C15 1.448(4)
C4 C5 1.353(5)
C5 C6 1.391(5)
C5 H5A 0.9300
C6 C7 1.398(4)
C6 C8 1.477(4)
C8 C9 1.428(4)
C9 C10 1.367(4)
C9 C14 1.479(4)
C10 H10A 0.9300
C11 C12 1.462(5)
C11 C13 1.491(6)
C11 H11A 0.9800
C12 C13 1.485(5)
C12 H12A 0.9700
C12 H12B 0.9700
C13 H13A 0.9700
C13 H13B 0.9700
C15 C16 1.455(5)
C15 H15A 0.9700
C15 H15B 0.9700
C16 H16A 0.9600
C16 H16B 0.9600
C16 H16C 0.9600

loop_
_geom_hbond_atom_site_label_D
_geom_hbond_atom_site_label_H
_geom_hbond_atom_site_label_A
_geom_hbond_site_symmetry_A
_geom_hbond_distance_DH
_geom_hbond_distance_HA
_geom_hbond_distance_DA
_geom_hbond_angle_DHA
C1 H1A O2 2_554 0.96 2.58 3.220(8) 124.0
C12 H12B O2 7_555 0.97 2.50 3.273(5) 136.0

loop_
_geom_torsion_atom_site_label_1
_geom_torsion_atom_site_label_2
_geom_torsion_atom_site_label_3
_geom_torsion_atom_site_label_4
_geom_torsion
C1 O1 C2 C3 66.2(5)
C1 O1 C2 C7 -117.1(4)
O1 C2 C3 F2 -0.4(5)
C7 C2 C3 F2 -177.2(3)
O1 C2 C3 C4 178.6(3)
C7 C2 C3 C4 1.8(6)
F2 C3 C4 F1 -1.4(6)
C2 C3 C4 F1 179.6(3)
F2 C3 C4 C5 178.6(3)
C2 C3 C4 C5 -0.5(6)
F1 C4 C5 C6 179.6(3)
C3 C4 C5 C6 -0.4(6)
C4 C5 C6 C7 -0.2(5)
C4 C5 C6 C8 177.0(3)
C5 C6 C7 N 179.6(3)
C8 C6 C7 N 2.6(4)
C5 C6 C7 C2 1.6(4)
C8 C6 C7 C2 -175.5(3)
C10 N C7 C6 -6.7(4)
C11 N C7 C6 171.2(3)
C10 N C7 C2 171.3(3)
C11 N C7 C2 -10.8(5)
C3 C2 C7 C6 -2.3(5)
O1 C2 C7 C6 -179.0(3)
C3 C2 C7 N 179.7(3)
O1 C2 C7 N 3.0(5)
C5 C6 C8 O2 5.6(4)
C7 C6 C8 O2 -177.2(3)
C5 C6 C8 C9 -174.0(3)
C7 C6 C8 C9 3.1(4)
O2 C8 C9 C10 175.5(3)
C6 C8 C9 C10 -4.9(4)
O2 C8 C9 C14 -4.8(5)
C6 C8 C9 C14 174.8(3)
C7 N C10 C9 5.2(5)
C11 N C10 C9 -172.8(3)
C8 C9 C10 N 0.9(5)
C14 C9 C10 N -178.8(3)
C10 N C11 C12 110.6(4)
C7 N C11 C12 -67.3(5)
C10 N C11 C13 40.6(5)
C7 N C11 C13 -137.3(3)
N C11 C12 C13 -107.7(4)
N C11 C13 C12 109.6(4)
C15 O4 C14 O3 2.7(5)
C15 O4 C14 C9 -179.2(3)
C10 C9 C14 O3 2.8(5)
C8 C9 C14 O3 -176.9(4)
C10 C9 C14 O4 -175.2(3)
C8 C9 C14 O4 5.1(5)
C14 O4 C15 C16 -174.3(3)

loop_
_cod_related_entry_id
_cod_related_entry_database
_cod_related_entry_code
1 ChemSpider 8933558
